data_7056643
loop_
_publ_author_name
'Fei, Fan'
'Lu, Taotao'
'Chen, Xue-tai'
'Xue, Ziling Ben'

_publ_section_title
;
 Synthesis and structural characterization of metal complexes with
 macrocyclic tetracarbene ligands
;
_journal_name_full 'New J. Chem.'
_journal_paper_doi 10.1039/C7NJ02485A
_journal_year 2017
_chemical_formula_moiety 'C40 H40 N8 Pd, 2(F6 P)'
_chemical_formula_sum 'C40 H40 F12 N8 P2 Pd'
_chemical_formula_weight 1029.14
_space_group_crystal_system triclinic
_space_group_IT_number 2
_space_group_name_Hall '-P 1'
_space_group_name_H-M_alt 'P -1'
_symmetry_space_group_name_Hall '-P 1'
_symmetry_space_group_name_H-M 'P -1'
_atom_sites_solution_hydrogens geom
_audit_creation_method SHELXL-2014/7
_audit_update_record
;
2017-09-05 deposited with the CCDC.
2017-09-29 downloaded from the CCDC.
;
_cell_angle_alpha 75.270(7)
_cell_angle_beta 69.306(7)
_cell_angle_gamma 66.767(6)
_cell_formula_units_Z 2
_cell_length_a 12.925(4)
_cell_length_b 13.073(4)
_cell_length_c 16.324(6)
_cell_measurement_reflns_used 5741
_cell_measurement_temperature 153(2)
_cell_measurement_theta_max 27.50
_cell_measurement_theta_min 2.69
_cell_volume 2349.8(13)
_computing_cell_refinement 'Bruker FRAMBO'
_computing_data_collection 'Bruker FRAMBO'
_computing_data_reduction 'Bruker SAINT'
_computing_molecular_graphics 'Bruker SHELXTL'
_computing_publication_material 'Bruker SHELXTL'
_computing_structure_refinement 'SHELXL-2014/7 (Sheldrick, 2014)'
_computing_structure_solution 'SHELXS-97 (Sheldrick, 1990)'
_diffrn_ambient_temperature 153(2)
_diffrn_measured_fraction_theta_full 0.985
_diffrn_measured_fraction_theta_max 0.986
_diffrn_measurement_device_type 'APEX2 CCD detector'
_diffrn_radiation_type MoK\a
_diffrn_radiation_wavelength 0.71073
_diffrn_reflns_av_R_equivalents 0.0558
_diffrn_reflns_av_unetI/netI 0.1091
_diffrn_reflns_Laue_measured_fraction_full 0.985
_diffrn_reflns_Laue_measured_fraction_max 0.986
_diffrn_reflns_limit_h_max 13
_diffrn_reflns_limit_h_min -16
_diffrn_reflns_limit_k_max 16
_diffrn_reflns_limit_k_min -16
_diffrn_reflns_limit_l_max 20
_diffrn_reflns_limit_l_min -20
_diffrn_reflns_number 14560
_diffrn_reflns_point_group_measured_fraction_full 0.985
_diffrn_reflns_point_group_measured_fraction_max 0.986
_diffrn_reflns_theta_full 25.242
_diffrn_reflns_theta_max 27.000
_diffrn_reflns_theta_min 2.314
_exptl_absorpt_coefficient_mu 0.548
_exptl_crystal_density_diffrn 1.454
_exptl_crystal_description plate
_exptl_crystal_F_000 1040
_exptl_crystal_size_max 0.320
_exptl_crystal_size_mid 0.300
_exptl_crystal_size_min 0.110
_refine_diff_density_max 1.566
_refine_diff_density_min -0.880
_refine_diff_density_rms 0.115
_refine_ls_extinction_method none
_refine_ls_goodness_of_fit_ref 1.055
_refine_ls_hydrogen_treatment constr
_refine_ls_matrix_type full
_refine_ls_number_parameters 697
_refine_ls_number_reflns 10118
_refine_ls_number_restraints 1906
_refine_ls_restrained_S_all 1.033
_refine_ls_R_factor_all 0.0969
_refine_ls_R_factor_gt 0.0613
_refine_ls_shift/su_max 0.004
_refine_ls_shift/su_mean 0.000
_refine_ls_structure_factor_coef Fsqd
_refine_ls_weighting_details 'w=1/[\s^2^(Fo^2^)+(0.0566P)^2^+1.4718P] where P=(Fo^2^+2Fc^2^)/3'
_refine_ls_weighting_scheme calc
_refine_ls_wR_factor_gt 0.1422
_refine_ls_wR_factor_ref 0.1579
_reflns_Friedel_coverage 0.000
_reflns_number_gt 7036
_reflns_number_total 10118
_reflns_threshold_expression 'I > 2\s(I)'
_cod_data_source_file c7nj02485a2.cif
_cod_data_source_block 9
_cod_original_cell_volume 2350.0(14)
_cod_database_code 7056643
_shelx_shelxl_version_number 2014/7
_shelx_space_group_comment
;
The symmetry employed for this shelxl refinement is uniquely defined
by the following loop, which should always be used as a source of
symmetry information in preference to the above space-group names.
They are only intended as comments.
;
_shelx_estimated_absorpt_t_min 0.844
_shelx_estimated_absorpt_t_max 0.942

loop_
_space_group_symop_operation_xyz
'x, y, z'
'-x, -y, -z'

loop_
_atom_site_label
_atom_site_type_symbol
_atom_site_fract_x
_atom_site_fract_y
_atom_site_fract_z
_atom_site_U_iso_or_equiv
_atom_site_adp_type
_atom_site_occupancy
_atom_site_site_symmetry_order
_atom_site_calc_flag
_atom_site_refinement_flags_posn
_atom_site_refinement_flags_adp
_atom_site_refinement_flags_occupancy
_atom_site_disorder_assembly
_atom_site_disorder_group
C1 C 0.8774(4) 0.7139(3) 0.6145(3) 0.0226(9) Uani 1 1 d . . . . .
C2 C 1.0100(4) 0.6676(4) 0.4847(3) 0.0301(11) Uani 1 1 d . . . . .
C3 C 0.9089(4) 0.6486(4) 0.4905(3) 0.0301(10) Uani 1 1 d . . . . .
C4 C 0.9012(5) 0.6069(4) 0.4229(3) 0.0364(12) Uani 1 1 d . . . . .
H4 H 0.8334 0.5913 0.4273 0.044 Uiso 1 1 calc R U . . .
C5 C 0.9993(5) 0.5893(4) 0.3482(4) 0.0449(14) Uani 1 1 d . . . . .
H5 H 0.9969 0.5626 0.3001 0.054 Uiso 1 1 calc R U . . .
C6 C 1.1003(5) 0.6096(4) 0.3419(3) 0.0417(13) Uani 1 1 d . . . . .
H6 H 1.1643 0.5971 0.2897 0.050 Uiso 1 1 calc R U . . .
C7 C 1.1092(5) 0.6476(4) 0.4102(3) 0.0357(12) Uani 1 1 d . . . . .
H7 H 1.1785 0.6596 0.4070 0.043 Uiso 1 1 calc R U . . .
C8 C 1.0706(4) 0.7431(4) 0.5830(3) 0.0301(11) Uani 1 1 d . . . . .
H8A H 1.0255 0.8116 0.6123 0.036 Uiso 1 1 calc R U . . .
H8B H 1.1244 0.7638 0.5262 0.036 Uiso 1 1 calc R U . . .
C9 C 1.1446(4) 0.6572(4) 0.6408(3) 0.0345(11) Uani 1 1 d . . . . .
H9A H 1.2229 0.6657 0.6205 0.041 Uiso 1 1 calc R U . . .
H9B H 1.1561 0.5813 0.6310 0.041 Uiso 1 1 calc R U . . .
C10 C 1.0950(4) 0.6633(4) 0.7416(3) 0.0346(12) Uani 1 1 d . . . . .
H10A H 1.1619 0.6344 0.7670 0.042 Uiso 1 1 calc R U . . .
H10B H 1.0541 0.7432 0.7505 0.042 Uiso 1 1 calc R U . . .
C11 C 0.8994(4) 0.6340(4) 0.7948(3) 0.0241(9) Uani 1 1 d . . . . .
C12 C 0.9413(4) 0.4713(4) 0.8884(3) 0.0340(11) Uani 1 1 d . . . . .
C13 C 1.0438(4) 0.4992(4) 0.8488(3) 0.0346(12) Uani 1 1 d . . . . .
C14 C 1.1476(5) 0.4325(5) 0.8677(4) 0.0530(16) Uani 1 1 d . . . . .
H14 H 1.2173 0.4511 0.8410 0.064 Uiso 1 1 calc R U . . .
C15 C 1.1454(6) 0.3372(5) 0.9275(6) 0.077(2) Uani 1 1 d . . . . .
H15 H 1.2161 0.2885 0.9410 0.092 Uiso 1 1 calc R U . . .
C16 C 1.0434(6) 0.3090(5) 0.9692(5) 0.065(2) Uani 1 1 d . . . . .
H16 H 1.0460 0.2437 1.0116 0.078 Uiso 1 1 calc R U . . .
C17 C 0.9396(5) 0.3743(4) 0.9497(4) 0.0470(14) Uani 1 1 d . . . . .
H17 H 0.8704 0.3549 0.9763 0.056 Uiso 1 1 calc R U . . .
C18 C 0.7359(4) 0.5519(4) 0.8730(3) 0.0282(10) Uani 1 1 d . . . . .
H18A H 0.7408 0.4722 0.8854 0.034 Uiso 1 1 calc R U . . .
H18B H 0.7086 0.5856 0.8195 0.034 Uiso 1 1 calc R U . . .
C19 C 0.6444(4) 0.6108(4) 0.9494(3) 0.0302(11) Uani 1 1 d . . . . .
H19A H 0.6825 0.6005 0.9954 0.036 Uiso 1 1 calc R U . . .
H19B H 0.5844 0.5735 0.9752 0.036 Uiso 1 1 calc R U . . .
C20 C 0.5828(4) 0.7353(4) 0.9275(3) 0.0301(11) Uani 1 1 d . . . . .
H20A H 0.5669 0.7477 0.8701 0.036 Uiso 1 1 calc R U . . .
H20B H 0.5059 0.7574 0.9728 0.036 Uiso 1 1 calc R U . . .
C21 C 0.7278(4) 0.8386(4) 0.8506(3) 0.0226(9) Uani 1 1 d . . . . .
C22 C 0.6953(4) 0.9329(4) 0.9607(3) 0.0293(10) Uani 1 1 d . . . . .
C23 C 0.6231(4) 0.8677(4) 0.9921(3) 0.0299(10) Uani 1 1 d . . . . .
C24 C 0.5508(4) 0.8630(4) 1.0790(3) 0.0389(12) Uani 1 1 d . . . . .
H24 H 0.5013 0.8185 1.1004 0.047 Uiso 1 1 calc R U . . .
C25 C 0.5561(5) 0.9274(5) 1.1320(4) 0.0458(14) Uani 1 1 d . . . . .
H25 H 0.5087 0.9269 1.1916 0.055 Uiso 1 1 calc R U . . .
C26 C 0.6288(5) 0.9933(5) 1.1008(4) 0.0472(14) Uani 1 1 d . . . . .
H26 H 0.6299 1.0354 1.1399 0.057 Uiso 1 1 calc R U . . .
C27 C 0.6995(5) 0.9984(4) 1.0139(3) 0.0377(12) Uani 1 1 d . . . . .
H27 H 0.7479 1.0440 0.9921 0.045 Uiso 1 1 calc R U . . .
C28 C 0.8456(4) 0.9661(4) 0.8145(3) 0.0318(11) Uani 1 1 d . . . . .
H28A H 0.9108 0.9092 0.7790 0.038 Uiso 1 1 calc R U . . .
H28B H 0.8782 0.9865 0.8521 0.038 Uiso 1 1 calc R U . . .
C29 C 0.8016(5) 1.0708(4) 0.7512(3) 0.0353(12) Uani 1 1 d . . . . .
H29A H 0.8500 1.1186 0.7392 0.042 Uiso 1 1 calc R U . . .
H29B H 0.7199 1.1139 0.7813 0.042 Uiso 1 1 calc R U . . .
C30 C 0.8042(4) 1.0485(4) 0.6627(3) 0.0328(11) Uani 1 1 d . . . . .
H30A H 0.8090 1.1157 0.6188 0.039 Uiso 1 1 calc R U . . .
H30B H 0.8767 0.9853 0.6425 0.039 Uiso 1 1 calc R U . . .
C31 C 0.6957(4) 0.9170(4) 0.6793(3) 0.0261(10) Uani 1 1 d . . . . .
C32 C 0.5319(4) 1.0431(4) 0.6462(3) 0.0315(11) Uani 1 1 d . . . . .
C33 C 0.6030(5) 1.1013(4) 0.6431(3) 0.0348(12) Uani 1 1 d . . . . .
C34 C 0.5656(6) 1.2188(5) 0.6299(4) 0.0505(15) Uani 1 1 d . . . . .
H34 H 0.6137 1.2593 0.6277 0.061 Uiso 1 1 calc R U . . .
C35 C 0.4517(7) 1.2728(5) 0.6199(4) 0.066(2) Uani 1 1 d . . . . .
H35 H 0.4215 1.3526 0.6109 0.079 Uiso 1 1 calc R U . . .
C36 C 0.3831(6) 1.2136(6) 0.6230(5) 0.066(2) Uani 1 1 d . . . . .
H36 H 0.3069 1.2542 0.6159 0.079 Uiso 1 1 calc R U . . .
C37 C 0.4196(5) 1.0979(5) 0.6358(4) 0.0488(15) Uani 1 1 d . . . . .
H37 H 0.3712 1.0580 0.6374 0.059 Uiso 1 1 calc R U . . .
C38 C 0.5502(4) 0.8373(4) 0.6768(3) 0.0334(11) Uani 1 1 d . . . . .
H38A H 0.4644 0.8690 0.6853 0.040 Uiso 1 1 calc R U . . .
H38B H 0.5639 0.7847 0.7305 0.040 Uiso 1 1 calc R U . . .
C39 C 0.6074(4) 0.7713(4) 0.5979(3) 0.0314(11) Uani 1 1 d . . . . .
H39A H 0.6329 0.8215 0.5444 0.038 Uiso 1 1 calc R U . . .
H39B H 0.5473 0.7494 0.5892 0.038 Uiso 1 1 calc R U . . .
C40 C 0.7130(4) 0.6653(4) 0.6063(3) 0.0298(11) Uani 1 1 d . . . . .
H40A H 0.7012 0.6345 0.6697 0.036 Uiso 1 1 calc R U . . .
H40B H 0.7134 0.6088 0.5757 0.036 Uiso 1 1 calc R U . . .
N1 N 0.8294(3) 0.6781(3) 0.5715(2) 0.0272(9) Uani 1 1 d . . . . .
N2 N 0.9869(3) 0.7077(3) 0.5633(2) 0.0282(9) Uani 1 1 d . . . . .
N3 N 1.0131(3) 0.6012(3) 0.7918(3) 0.0291(9) Uani 1 1 d . . . . .
N4 N 0.8559(3) 0.5554(3) 0.8527(3) 0.0278(9) Uani 1 1 d . . . . .
N5 N 0.6448(3) 0.8105(3) 0.9223(2) 0.0258(8) Uani 1 1 d . . . . .
N6 N 0.7570(3) 0.9137(3) 0.8730(2) 0.0259(8) Uani 1 1 d . . . . .
N7 N 0.7040(3) 1.0220(3) 0.6632(2) 0.0283(9) Uani 1 1 d . . . . .
N8 N 0.5934(3) 0.9296(3) 0.6681(2) 0.0267(8) Uani 1 1 d . . . . .
Pd1 Pd 0.80149(3) 0.77510(3) 0.73313(2) 0.02385(12) Uani 1 1 d . . . . .
P2 P 0.4888(6) 0.4898(6) 0.7789(5) 0.0507(16) Uani 0.535(3) 1 d D U P A 1
F7 F 0.3611(7) 0.5510(9) 0.8453(7) 0.081(3) Uani 0.535(3) 1 d D U P A 1
F8 F 0.6144(7) 0.4308(8) 0.7192(6) 0.101(3) Uani 0.535(3) 1 d D U P A 1
F9 F 0.4617(7) 0.3760(6) 0.8090(6) 0.080(2) Uani 0.535(3) 1 d D U P A 1
F10 F 0.5407(7) 0.4617(8) 0.8609(5) 0.085(2) Uani 0.535(3) 1 d D U P A 1
F11 F 0.5119(8) 0.6072(6) 0.7564(7) 0.089(3) Uani 0.535(3) 1 d D U P A 1
F12 F 0.4286(9) 0.5227(9) 0.7036(6) 0.104(3) Uani 0.535(3) 1 d D U P A 1
P2A P 0.4904(11) 0.4897(10) 0.7621(8) 0.048(2) Uani 0.253(3) 1 d D U P B 2
F7A F 0.3915(13) 0.5162(15) 0.8522(9) 0.082(5) Uani 0.253(3) 1 d D U P B 2
F8A F 0.5883(12) 0.4653(13) 0.6697(9) 0.080(4) Uani 0.253(3) 1 d D U P B 2
F9A F 0.5202(14) 0.3593(10) 0.7915(11) 0.080(4) Uani 0.253(3) 1 d D U P B 2
F10A F 0.3955(12) 0.4916(14) 0.7192(10) 0.068(4) Uani 0.253(3) 1 d D U P B 2
F11A F 0.4644(14) 0.6217(9) 0.7280(10) 0.064(4) Uani 0.253(3) 1 d D U P B 2
F12A F 0.5845(13) 0.4913(15) 0.8024(11) 0.080(3) Uani 0.253(3) 1 d D U P B 2
P2B P 0.4777(13) 0.4972(12) 0.7752(10) 0.079(4) Uani 0.211(3) 1 d D U P C 3
F7B F 0.3566(14) 0.5412(17) 0.8503(12) 0.061(4) Uani 0.211(3) 1 d D U P C 3
F8B F 0.5961(14) 0.4552(17) 0.7002(12) 0.084(5) Uani 0.211(3) 1 d D U P C 3
F9B F 0.4208(16) 0.4306(17) 0.7448(13) 0.073(4) Uani 0.211(3) 1 d D U P C 3
F10B F 0.4297(17) 0.6056(14) 0.7092(12) 0.081(5) Uani 0.211(3) 1 d D U P C 3
F11B F 0.5329(16) 0.5654(18) 0.8057(12) 0.069(3) Uani 0.211(3) 1 d D U P C 3
F12B F 0.5202(17) 0.3912(15) 0.8438(12) 0.093(5) Uani 0.211(3) 1 d D U P C 3
P1 P 0.83070(13) 0.00547(12) 0.39691(9) 0.0399(3) Uani 1 1 d . . . . .
F1 F 0.9137(3) 0.0687(3) 0.3218(2) 0.0601(10) Uani 1 1 d . . . . .
F2 F 0.7496(4) -0.0580(3) 0.4706(2) 0.0784(12) Uani 1 1 d . . . . .
F3 F 0.7858(4) 0.1030(4) 0.4545(3) 0.0862(14) Uani 1 1 d . . . . .
F4 F 0.7333(4) 0.0695(4) 0.3493(3) 0.0963(16) Uani 1 1 d . . . . .
F5 F 0.8780(4) -0.0911(3) 0.3390(3) 0.0950(15) Uani 1 1 d . . . . .
F6 F 0.9322(4) -0.0577(4) 0.4433(4) 0.1139(19) Uani 1 1 d . . . . .

loop_
_atom_site_aniso_label
_atom_site_aniso_U_11
_atom_site_aniso_U_22
_atom_site_aniso_U_33
_atom_site_aniso_U_23
_atom_site_aniso_U_13
_atom_site_aniso_U_12
C1 0.024(2) 0.016(2) 0.022(2) -0.0028(18) 0.0007(18) -0.0069(19)
C2 0.036(3) 0.023(2) 0.024(3) -0.0032(19) 0.002(2) -0.012(2)
C3 0.037(3) 0.024(2) 0.027(3) 0.001(2) -0.010(2) -0.011(2)
C4 0.044(3) 0.031(3) 0.034(3) -0.002(2) -0.017(2) -0.010(2)
C5 0.065(4) 0.034(3) 0.030(3) -0.009(2) -0.014(3) -0.007(3)
C6 0.047(3) 0.034(3) 0.028(3) -0.005(2) 0.003(2) -0.009(3)
C7 0.039(3) 0.031(3) 0.027(3) -0.001(2) 0.000(2) -0.013(2)
C8 0.029(2) 0.033(3) 0.029(3) -0.001(2) 0.000(2) -0.020(2)
C9 0.022(2) 0.039(3) 0.044(3) -0.010(2) -0.002(2) -0.015(2)
C10 0.031(3) 0.043(3) 0.036(3) -0.002(2) -0.007(2) -0.024(2)
C11 0.022(2) 0.029(2) 0.024(2) -0.0064(19) -0.0023(18) -0.013(2)
C12 0.036(3) 0.032(3) 0.035(3) 0.002(2) -0.014(2) -0.013(2)
C13 0.031(3) 0.031(3) 0.043(3) -0.003(2) -0.012(2) -0.012(2)
C14 0.040(3) 0.046(4) 0.082(5) 0.000(3) -0.031(3) -0.017(3)
C15 0.061(4) 0.046(4) 0.129(7) 0.019(4) -0.059(5) -0.015(4)
C16 0.068(4) 0.043(4) 0.089(5) 0.027(4) -0.045(4) -0.026(3)
C17 0.049(3) 0.036(3) 0.055(4) 0.005(3) -0.016(3) -0.020(3)
C18 0.029(2) 0.029(3) 0.029(3) 0.000(2) -0.005(2) -0.017(2)
C19 0.031(3) 0.032(3) 0.025(3) 0.004(2) -0.001(2) -0.019(2)
C20 0.028(2) 0.041(3) 0.023(2) 0.002(2) -0.0025(19) -0.021(2)
C21 0.025(2) 0.024(2) 0.018(2) 0.0017(18) -0.0058(18) -0.010(2)
C22 0.026(2) 0.033(3) 0.023(2) -0.002(2) -0.005(2) -0.007(2)
C23 0.030(3) 0.032(3) 0.024(3) -0.004(2) -0.005(2) -0.009(2)
C24 0.031(3) 0.045(3) 0.028(3) 0.001(2) -0.003(2) -0.008(3)
C25 0.042(3) 0.051(4) 0.025(3) -0.009(3) -0.002(2) 0.001(3)
C26 0.048(3) 0.053(4) 0.039(3) -0.024(3) -0.014(3) -0.004(3)
C27 0.037(3) 0.037(3) 0.041(3) -0.012(2) -0.014(2) -0.007(2)
C28 0.033(3) 0.035(3) 0.031(3) -0.004(2) -0.004(2) -0.020(2)
C29 0.040(3) 0.034(3) 0.036(3) -0.004(2) -0.007(2) -0.021(3)
C30 0.042(3) 0.030(3) 0.026(3) 0.001(2) -0.002(2) -0.021(2)
C31 0.030(2) 0.035(3) 0.014(2) -0.0015(19) -0.0005(18) -0.019(2)
C32 0.038(3) 0.031(3) 0.022(2) -0.006(2) -0.012(2) -0.005(2)
C33 0.047(3) 0.032(3) 0.019(2) 0.003(2) -0.010(2) -0.009(3)
C34 0.069(4) 0.039(3) 0.040(3) -0.003(3) -0.019(3) -0.014(3)
C35 0.091(5) 0.036(3) 0.059(4) -0.003(3) -0.038(4) 0.004(4)
C36 0.071(5) 0.054(4) 0.074(5) -0.018(4) -0.047(4) 0.008(4)
C37 0.045(3) 0.057(4) 0.044(3) -0.016(3) -0.022(3) -0.002(3)
C38 0.030(3) 0.041(3) 0.032(3) -0.002(2) -0.007(2) -0.018(2)
C39 0.033(3) 0.040(3) 0.027(3) -0.001(2) -0.006(2) -0.022(2)
C40 0.031(3) 0.033(3) 0.028(3) 0.002(2) -0.006(2) -0.019(2)
N1 0.031(2) 0.029(2) 0.025(2) -0.0009(17) -0.0076(17) -0.0155(19)
N2 0.030(2) 0.025(2) 0.028(2) -0.0047(17) -0.0017(17) -0.0121(18)
N3 0.026(2) 0.029(2) 0.032(2) -0.0007(17) -0.0054(17) -0.0131(18)
N4 0.025(2) 0.028(2) 0.029(2) 0.0023(17) -0.0089(17) -0.0112(18)
N5 0.0225(19) 0.028(2) 0.025(2) -0.0021(16) 0.0001(16) -0.0124(17)
N6 0.030(2) 0.030(2) 0.0181(19) -0.0014(16) -0.0011(16) -0.0164(18)
N7 0.033(2) 0.030(2) 0.022(2) 0.0008(17) -0.0057(17) -0.0142(19)
N8 0.029(2) 0.030(2) 0.021(2) -0.0042(16) -0.0067(16) -0.0093(18)
Pd1 0.02409(19) 0.0282(2) 0.01874(18) -0.00058(13) -0.00043(13) -0.01486(15)
P2 0.054(3) 0.061(3) 0.046(3) 0.007(2) -0.006(2) -0.044(2)
F7 0.058(5) 0.079(5) 0.087(5) 0.005(4) 0.003(4) -0.033(4)
F8 0.076(5) 0.105(5) 0.083(5) -0.016(5) 0.030(4) -0.036(4)
F9 0.073(4) 0.066(4) 0.101(5) 0.000(4) -0.002(4) -0.051(4)
F10 0.078(4) 0.119(5) 0.064(5) -0.004(4) -0.026(4) -0.040(4)
F11 0.088(5) 0.083(4) 0.090(5) 0.016(4) 0.004(4) -0.065(4)
F12 0.111(5) 0.121(6) 0.075(5) 0.014(5) -0.036(4) -0.043(5)
P2A 0.057(4) 0.066(5) 0.049(5) 0.005(4) -0.021(4) -0.051(4)
F7A 0.080(7) 0.090(7) 0.067(6) 0.009(6) -0.001(6) -0.048(6)
F8A 0.075(6) 0.087(6) 0.068(7) 0.003(6) 0.005(6) -0.046(6)
F9A 0.088(7) 0.071(6) 0.089(7) 0.002(6) -0.011(6) -0.057(6)
F10A 0.065(6) 0.086(7) 0.062(6) 0.013(6) -0.011(5) -0.056(5)
F11A 0.068(6) 0.068(6) 0.070(7) 0.008(5) -0.016(5) -0.052(5)
F12A 0.077(6) 0.102(7) 0.085(7) -0.007(6) -0.033(6) -0.048(6)
P2B 0.072(6) 0.082(6) 0.067(6) 0.019(6) -0.003(6) -0.041(5)
F7B 0.063(7) 0.074(7) 0.071(7) -0.006(6) -0.015(6) -0.057(6)
F8B 0.073(7) 0.090(7) 0.068(7) 0.011(7) 0.003(7) -0.040(6)
F9B 0.078(6) 0.078(7) 0.082(7) -0.013(6) -0.004(6) -0.060(6)
F10B 0.088(7) 0.081(7) 0.071(7) 0.007(6) -0.022(6) -0.036(7)
F11B 0.073(6) 0.085(7) 0.077(7) -0.012(6) -0.028(6) -0.050(6)
F12B 0.086(7) 0.093(7) 0.073(7) 0.018(6) -0.006(6) -0.035(6)
P1 0.0421(8) 0.0466(8) 0.0366(8) 0.0015(6) -0.0031(6) -0.0320(7)
F1 0.061(2) 0.073(2) 0.047(2) -0.0016(17) 0.0100(16) -0.049(2)
F2 0.098(3) 0.100(3) 0.057(2) 0.004(2) 0.001(2) -0.084(3)
F3 0.110(3) 0.095(3) 0.066(3) -0.032(2) 0.024(2) -0.078(3)
F4 0.071(3) 0.108(4) 0.127(4) 0.037(3) -0.056(3) -0.057(3)
F5 0.128(4) 0.075(3) 0.085(3) -0.037(2) 0.011(3) -0.058(3)
F6 0.104(4) 0.116(4) 0.148(5) 0.054(3) -0.081(4) -0.068(3)

loop_
_atom_type_symbol
_atom_type_description
_atom_type_scat_dispersion_real
_atom_type_scat_dispersion_imag
_atom_type_scat_source
C C 0.0033 0.0016 'International Tables Vol C Tables 4.2.6.8 and 6.1.1.4'
H H 0.0000 0.0000 'International Tables Vol C Tables 4.2.6.8 and 6.1.1.4'
N N 0.0061 0.0033 'International Tables Vol C Tables 4.2.6.8 and 6.1.1.4'
F F 0.0171 0.0103 'International Tables Vol C Tables 4.2.6.8 and 6.1.1.4'
P P 0.1023 0.0942 'International Tables Vol C Tables 4.2.6.8 and 6.1.1.4'
Pd Pd -0.9988 1.0072 'International Tables Vol C Tables 4.2.6.8 and 6.1.1.4'

loop_
_geom_angle_atom_site_label_1
_geom_angle_atom_site_label_2
_geom_angle_atom_site_label_3
_geom_angle
N1 C1 N2 107.6(4)
N1 C1 Pd1 128.1(3)
N2 C1 Pd1 124.2(3)
C3 C2 N2 105.8(4)
C3 C2 C7 122.1(4)
N2 C2 C7 132.1(4)
C2 C3 N1 106.7(4)
C2 C3 C4 121.5(5)
N1 C3 C4 131.9(5)
C3 C4 C5 116.2(5)
C3 C4 H4 121.9
C5 C4 H4 121.9
C6 C5 C4 122.3(5)
C6 C5 H5 118.8
C4 C5 H5 118.8
C7 C6 C5 121.4(5)
C7 C6 H6 119.3
C5 C6 H6 119.3
C6 C7 C2 116.5(5)
C6 C7 H7 121.8
C2 C7 H7 121.8
N2 C8 C9 116.3(4)
N2 C8 H8A 108.2
C9 C8 H8A 108.2
N2 C8 H8B 108.2
C9 C8 H8B 108.2
H8A C8 H8B 107.4
C8 C9 C10 116.6(4)
C8 C9 H9A 108.2
C10 C9 H9A 108.2
C8 C9 H9B 108.2
C10 C9 H9B 108.2
H9A C9 H9B 107.3
N3 C10 C9 116.2(4)
N3 C10 H10A 108.2
C9 C10 H10A 108.2
N3 C10 H10B 108.2
C9 C10 H10B 108.2
H10A C10 H10B 107.4
N3 C11 N4 106.5(4)
N3 C11 Pd1 129.3(3)
N4 C11 Pd1 124.1(3)
N4 C12 C13 105.6(4)
N4 C12 C17 132.9(5)
C13 C12 C17 121.5(5)
C14 C13 C12 121.6(5)
C14 C13 N3 132.3(5)
C12 C13 N3 106.1(4)
C13 C14 C15 116.5(5)
C13 C14 H14 121.8
C15 C14 H14 121.8
C14 C15 C16 122.9(6)
C14 C15 H15 118.6
C16 C15 H15 118.6
C17 C16 C15 121.0(6)
C17 C16 H16 119.5
C15 C16 H16 119.5
C16 C17 C12 116.5(5)
C16 C17 H17 121.7
C12 C17 H17 121.7
N4 C18 C19 116.2(4)
N4 C18 H18A 108.2
C19 C18 H18A 108.2
N4 C18 H18B 108.2
C19 C18 H18B 108.2
H18A C18 H18B 107.4
C18 C19 C20 115.8(4)
C18 C19 H19A 108.3
C20 C19 H19A 108.3
C18 C19 H19B 108.3
C20 C19 H19B 108.3
H19A C19 H19B 107.4
N5 C20 C19 116.6(4)
N5 C20 H20A 108.1
C19 C20 H20A 108.1
N5 C20 H20B 108.1
C19 C20 H20B 108.1
H20A C20 H20B 107.3
N6 C21 N5 106.9(4)
N6 C21 Pd1 125.6(3)
N5 C21 Pd1 127.5(3)
C23 C22 C27 121.9(5)
C23 C22 N6 106.3(4)
C27 C22 N6 131.8(4)
C22 C23 C24 122.2(5)
C22 C23 N5 106.4(4)
C24 C23 N5 131.3(4)
C25 C24 C23 115.6(5)
C25 C24 H24 122.2
C23 C24 H24 122.2
C24 C25 C26 122.5(5)
C24 C25 H25 118.8
C26 C25 H25 118.8
C27 C26 C25 121.5(5)
C27 C26 H26 119.2
C25 C26 H26 119.2
C26 C27 C22 116.2(5)
C26 C27 H27 121.9
C22 C27 H27 121.9
N6 C28 C29 116.1(4)
N6 C28 H28A 108.3
C29 C28 H28A 108.3
N6 C28 H28B 108.3
C29 C28 H28B 108.3
H28A C28 H28B 107.4
C28 C29 C30 115.5(4)
C28 C29 H29A 108.4
C30 C29 H29A 108.4
C28 C29 H29B 108.4
C30 C29 H29B 108.4
H29A C29 H29B 107.5
N7 C30 C29 115.9(4)
N7 C30 H30A 108.3
C29 C30 H30A 108.3
N7 C30 H30B 108.3
C29 C30 H30B 108.3
H30A C30 H30B 107.4
N8 C31 N7 107.0(4)
N8 C31 Pd1 126.0(3)
N7 C31 Pd1 126.0(3)
C33 C32 C37 122.1(5)
C33 C32 N8 105.7(4)
C37 C32 N8 132.0(5)
C32 C33 N7 107.1(4)
C32 C33 C34 121.8(5)
N7 C33 C34 130.8(5)
C33 C34 C35 115.3(6)
C33 C34 H34 122.4
C35 C34 H34 122.4
C36 C35 C34 121.9(6)
C36 C35 H35 119.1
C34 C35 H35 119.1
C35 C36 C37 123.1(6)
C35 C36 H36 118.4
C37 C36 H36 118.4
C36 C37 C32 115.8(6)
C36 C37 H37 122.1
C32 C37 H37 122.1
N8 C38 C39 114.6(4)
N8 C38 H38A 108.6
C39 C38 H38A 108.6
N8 C38 H38B 108.6
C39 C38 H38B 108.6
H38A C38 H38B 107.6
C38 C39 C40 115.2(4)
C38 C39 H39A 108.5
C40 C39 H39A 108.5
C38 C39 H39B 108.5
C40 C39 H39B 108.5
H39A C39 H39B 107.5
N1 C40 C39 116.9(4)
N1 C40 H40A 108.1
C39 C40 H40A 108.1
N1 C40 H40B 108.1
C39 C40 H40B 108.1
H40A C40 H40B 107.3
C1 N1 C3 109.9(4)
C1 N1 C40 125.4(4)
C3 N1 C40 124.6(4)
C1 N2 C2 110.0(4)
C1 N2 C8 126.3(4)
C2 N2 C8 123.7(4)
C11 N3 C13 110.3(4)
C11 N3 C10 126.3(4)
C13 N3 C10 123.4(4)
C11 N4 C12 111.5(4)
C11 N4 C18 126.0(4)
C12 N4 C18 122.3(4)
C21 N5 C23 109.8(4)
C21 N5 C20 126.5(4)
C23 N5 C20 123.7(4)
C21 N6 C22 110.6(4)
C21 N6 C28 125.0(4)
C22 N6 C28 124.4(4)
C31 N7 C33 109.3(4)
C31 N7 C30 126.2(4)
C33 N7 C30 124.4(4)
C31 N8 C32 110.9(4)
C31 N8 C38 125.2(4)
C32 N8 C38 123.9(4)
C31 Pd1 C11 176.27(18)
C31 Pd1 C21 88.60(17)
C11 Pd1 C21 88.17(17)
C31 Pd1 C1 91.08(17)
C11 Pd1 C1 92.18(17)
C21 Pd1 C1 178.72(16)
F12 P2 F8 94.4(6)
F12 P2 F9 90.9(6)
F8 P2 F9 91.7(5)
F12 P2 F10 175.5(6)
F8 P2 F10 90.1(5)
F9 P2 F10 89.4(5)
F12 P2 F11 92.0(6)
F8 P2 F11 91.6(5)
F9 P2 F11 175.5(6)
F10 P2 F11 87.4(5)
F12 P2 F7 88.7(5)
F8 P2 F7 176.9(7)
F9 P2 F7 88.9(5)
F10 P2 F7 86.8(5)
F11 P2 F7 87.6(5)
F9A P2A F7A 91.7(7)
F9A P2A F12A 91.3(8)
F7A P2A F12A 90.5(8)
F9A P2A F8A 89.3(7)
F7A P2A F8A 178.6(10)
F12A P2A F8A 90.5(7)
F9A P2A F10A 90.4(7)
F7A P2A F10A 90.2(7)
F12A P2A F10A 178.2(9)
F8A P2A F10A 88.9(7)
F9A P2A F11A 177.5(9)
F7A P2A F11A 90.8(7)
F12A P2A F11A 88.7(7)
F8A P2A F11A 88.2(7)
F10A P2A F11A 89.6(7)
F8B P2B F12B 91.9(8)
F8B P2B F11B 90.3(8)
F12B P2B F11B 90.5(8)
F8B P2B F9B 90.3(8)
F12B P2B F9B 90.0(8)
F11B P2B F9B 179.2(10)
F8B P2B F10B 90.5(8)
F12B P2B F10B 177.6(10)
F11B P2B F10B 89.6(8)
F9B P2B F10B 89.8(8)
F8B P2B F7B 179.1(11)
F12B P2B F7B 89.0(8)
F11B P2B F7B 89.9(8)
F9B P2B F7B 89.5(8)
F10B P2B F7B 88.6(8)
F4 P1 F5 89.1(3)
F4 P1 F3 91.5(3)
F5 P1 F3 178.8(2)
F4 P1 F6 178.3(2)
F5 P1 F6 91.0(3)
F3 P1 F6 88.3(3)
F4 P1 F2 91.7(2)
F5 P1 F2 89.7(2)
F3 P1 F2 91.4(2)
F6 P1 F2 90.0(2)
F4 P1 F1 88.5(2)
F5 P1 F1 89.9(2)
F3 P1 F1 89.14(19)
F6 P1 F1 89.8(2)
F2 P1 F1 179.5(3)

loop_
_geom_bond_atom_site_label_1
_geom_bond_atom_site_label_2
_geom_bond_distance
C1 N1 1.342(5)
C1 N2 1.347(5)
C1 Pd1 2.044(4)
C2 C3 1.391(6)
C2 N2 1.399(6)
C2 C7 1.409(6)
C3 N1 1.393(6)
C3 C4 1.396(7)
C4 C5 1.403(7)
C4 H4 0.9500
C5 C6 1.397(8)
C5 H5 0.9500
C6 C7 1.385(7)
C6 H6 0.9500
C7 H7 0.9500
C8 N2 1.485(5)
C8 C9 1.523(6)
C8 H8A 0.9900
C8 H8B 0.9900
C9 C10 1.551(7)
C9 H9A 0.9900
C9 H9B 0.9900
C10 N3 1.476(5)
C10 H10A 0.9900
C10 H10B 0.9900
C11 N3 1.345(5)
C11 N4 1.360(5)
C11 Pd1 2.033(5)
C12 N4 1.391(6)
C12 C13 1.401(7)
C12 C17 1.403(7)
C13 C14 1.374(7)
C13 N3 1.420(6)
C14 C15 1.376(8)
C14 H14 0.9500
C15 C16 1.399(9)
C15 H15 0.9500
C16 C17 1.375(8)
C16 H16 0.9500
C17 H17 0.9500
C18 N4 1.485(5)
C18 C19 1.508(6)
C18 H18A 0.9900
C18 H18B 0.9900
C19 C20 1.515(6)
C19 H19A 0.9900
C19 H19B 0.9900
C20 N5 1.465(5)
C20 H20A 0.9900
C20 H20B 0.9900
C21 N6 1.347(5)
C21 N5 1.364(5)
C21 Pd1 2.042(4)
C22 C23 1.388(6)
C22 C27 1.393(6)
C22 N6 1.401(6)
C23 C24 1.398(7)
C23 N5 1.406(6)
C24 C25 1.385(7)
C24 H24 0.9500
C25 C26 1.400(8)
C25 H25 0.9500
C26 C27 1.391(7)
C26 H26 0.9500
C27 H27 0.9500
C28 N6 1.486(5)
C28 C29 1.531(6)
C28 H28A 0.9900
C28 H28B 0.9900
C29 C30 1.531(6)
C29 H29A 0.9900
C29 H29B 0.9900
C30 N7 1.464(6)
C30 H30A 0.9900
C30 H30B 0.9900
C31 N8 1.339(5)
C31 N7 1.370(5)
C31 Pd1 2.025(5)
C32 C33 1.388(7)
C32 C37 1.394(7)
C32 N8 1.401(6)
C33 N7 1.396(6)
C33 C34 1.400(7)
C34 C35 1.408(9)
C34 H34 0.9500
C35 C36 1.371(9)
C35 H35 0.9500
C36 C37 1.379(8)
C36 H36 0.9500
C37 H37 0.9500
C38 N8 1.474(6)
C38 C39 1.529(6)
C38 H38A 0.9900
C38 H38B 0.9900
C39 C40 1.532(6)
C39 H39A 0.9900
C39 H39B 0.9900
C40 N1 1.469(5)
C40 H40A 0.9900
C40 H40B 0.9900
P2 F12 1.565(8)
P2 F8 1.568(8)
P2 F9 1.580(8)
P2 F10 1.601(8)
P2 F11 1.605(8)
P2 F7 1.635(8)
P2A F9A 1.576(11)
P2A F7A 1.581(11)
P2A F12A 1.583(11)
P2A F8A 1.598(11)
P2A F10A 1.602(11)
P2A F11A 1.608(11)
P2B F8B 1.580(12)
P2B F12B 1.587(12)
P2B F11B 1.591(12)
P2B F9B 1.591(12)
P2B F10B 1.599(12)
P2B F7B 1.605(12)
P1 F4 1.554(4)
P1 F5 1.565(4)
P1 F3 1.577(4)
P1 F6 1.583(4)
P1 F2 1.588(3)
P1 F1 1.610(3)
